data_7204946
loop_
_publ_author_name
'Zheng, Li-Min'
'Wang, Xiqu'
'Wang, Yongsheng'
'Jacobson, Allan J.'

_publ_section_title
;
 Syntheses and characterization of Co2(4,4'-bipy)2(V4O12), Co(pz)(VO3)2
 and Co2(2-pzc)(H2O)(VO3)3 (4,4'-bipy = 4,4'-bipyridine, pz = pyrazine,
 2-pzc = 2-pyrazinecarboxylate)
;
_journal_issue 4
_journal_name_full 'Journal of Materials Chemistry'
_journal_page_first 1100
_journal_paper_doi 10.1039/b009091n
_journal_volume 11
_journal_year 2001
_chemical_formula_sum 'C10 H8 Co N2 O6 V2'
_chemical_formula_weight 412.99
_chemical_name_systematic
; 
? 
;
_space_group_IT_number 2
_symmetry_cell_setting triclinic
_symmetry_space_group_name_Hall '-P 1'
_symmetry_space_group_name_H-M 'P -1'
_atom_sites_solution_hydrogens difmap
_atom_sites_solution_primary direct
_atom_sites_solution_secondary difmap
_audit_creation_method SHELXL
_cell_angle_alpha 87.04(3)
_cell_angle_beta 75.72(3)
_cell_angle_gamma 75.02(3)
_cell_formula_units_Z 2
_cell_length_a 8.164(2)
_cell_length_b 8.587(2)
_cell_length_c 10.162(2)
_cell_measurement_temperature 293(2)
_cell_volume 666.9(3)
_computing_cell_refinement 'Bruker SAINT software (Bruker, 1999)'
_computing_data_collection 'Siemens SMART software (Siemens, 1996)'
_computing_data_reduction 'Bruker SAINT software (Bruker, 1999)'
_computing_structure_refinement 'SHELXL-97 (Sheldrick, 1997)'
_computing_structure_solution 'SHELXS-97 (Sheldrick, 1997)'
_diffrn_ambient_temperature 293(2)
_diffrn_detector_area_resol_mean 1K
_diffrn_measurement_device_type 'Siemens SMART CCD'
_diffrn_measurement_method CCD
_diffrn_radiation_monochromator graphite
_diffrn_radiation_source 'fine-focus sealed tube'
_diffrn_radiation_type MoK\a
_diffrn_radiation_wavelength 0.71073
_diffrn_reflns_av_R_equivalents 0.0155
_diffrn_reflns_av_sigmaI/netI 0.0335
_diffrn_reflns_limit_h_max 10
_diffrn_reflns_limit_h_min -10
_diffrn_reflns_limit_k_max 11
_diffrn_reflns_limit_k_min -8
_diffrn_reflns_limit_l_max 11
_diffrn_reflns_limit_l_min -13
_diffrn_reflns_number 4241
_diffrn_reflns_theta_max 28.49
_diffrn_reflns_theta_min 2.07
_diffrn_standards_decay_% 0.0
_exptl_absorpt_coefficient_mu 2.628
_exptl_crystal_colour 'dark red'
_exptl_crystal_density_diffrn 2.057
_exptl_crystal_description needle
_exptl_crystal_F_000 406
_exptl_crystal_size_max 0.27
_exptl_crystal_size_mid 0.05
_exptl_crystal_size_min 0.03
_refine_diff_density_max 0.988
_refine_diff_density_min -0.432
_refine_diff_density_rms 0.101
_refine_ls_extinction_method none
_refine_ls_goodness_of_fit_all 1.029
_refine_ls_goodness_of_fit_obs 1.049
_refine_ls_hydrogen_treatment refall
_refine_ls_matrix_type full
_refine_ls_number_parameters 214
_refine_ls_number_reflns 2930
_refine_ls_number_restraints 0
_refine_ls_restrained_S_all 1.029
_refine_ls_restrained_S_obs 1.049
_refine_ls_R_factor_all 0.0401
_refine_ls_R_factor_obs 0.0327
_refine_ls_shift/esd_max 0.000
_refine_ls_shift/esd_mean 0.000
_refine_ls_structure_factor_coef Fsqd
_refine_ls_weighting_details 'w=1/[\s^2^(Fo^2^)+(0.0430P)^2^+0.8331P] where P=(Fo^2^+2Fc^2^)/3'
_refine_ls_weighting_scheme calc
_refine_ls_wR_factor_all 0.0822
_refine_ls_wR_factor_obs 0.0784
_reflns_number_observed 2593
_reflns_number_total 2930
_reflns_observed_criterion >2sigma(I)
_cod_data_source_file b009091n.txt
_cod_data_source_block Co(4,4'-bipy)(VO3)2
_cod_depositor_comments
;
The following automatic conversions were performed:

'_refine_ls_weighting_scheme' value '
calc w=1/[\s^2^(Fo^2^)+(0.0430P)^2^+0.8331P] where
P=(Fo^2^+2Fc^2^)/3' was changed to 'calc'. New tag
'_refine_ls_weighting_details' was created. The value of the new tag
was set to 'w=1/[\s^2^(Fo^2^)+(0.0430P)^2^+0.8331P] where
P=(Fo^2^+2Fc^2^)/3'.

Automatic conversion script
Id: cif_fix_values 3143 2015-03-26 13:38:13Z robertas 
;
_cod_original_cell_volume 666.9(2)
_cod_original_sg_symbol_H-M P-1
_cod_database_code 7204946

loop_
_symmetry_equiv_pos_as_xyz
'x, y, z'
'-x, -y, -z'

loop_
_atom_site_aniso_label
_atom_site_aniso_U_11
_atom_site_aniso_U_22
_atom_site_aniso_U_33
_atom_site_aniso_U_23
_atom_site_aniso_U_13
_atom_site_aniso_U_12
Co1 0.0109(2) 0.0130(2) 0.0131(2) -0.00168(13) -0.00015(13) -0.00396(14)
V1 0.0098(2) 0.0128(2) 0.0170(2) -0.0003(2) -0.0006(2) -0.0016(2)
V2 0.0119(2) 0.0137(2) 0.0120(2) -0.0016(2) -0.0009(2) -0.0033(2)
N1 0.0139(11) 0.0174(12) 0.0159(11) -0.0018(9) 0.0014(9) -0.0045(9)
N2 0.0150(11) 0.0209(12) 0.0154(11) -0.0014(9) 0.0013(9) -0.0046(9)
O1 0.0248(11) 0.0156(10) 0.0216(11) 0.0000(8) 0.0043(9) -0.0039(8)
O2 0.0138(10) 0.0233(11) 0.0265(11) -0.0080(9) 0.0009(8) -0.0041(8)
O3 0.0138(10) 0.0286(12) 0.0257(11) 0.0046(9) -0.0049(8) -0.0048(8)
O4 0.0241(11) 0.0154(10) 0.0214(11) -0.0001(8) -0.0082(9) -0.0021(8)
O5 0.0318(12) 0.0251(11) 0.0143(10) 0.0004(8) -0.0033(9) -0.0047(9)
O6 0.0193(11) 0.0233(11) 0.0252(11) -0.0057(9) -0.0038(9) -0.0081(9)
C1 0.0192(14) 0.0181(14) 0.0199(15) 0.0022(12) 0.0016(11) -0.0020(11)
C2 0.0176(14) 0.0198(15) 0.024(2) -0.0014(12) 0.0026(12) -0.0013(12)
C3 0.0145(13) 0.0231(14) 0.0148(13) -0.0028(11) 0.0007(10) -0.0095(11)
C4 0.0209(15) 0.0187(14) 0.0202(14) 0.0016(12) 0.0006(11) -0.0055(12)
C5 0.0161(14) 0.0190(14) 0.0214(15) -0.0021(12) 0.0032(11) -0.0040(11)
C6 0.0134(13) 0.0220(14) 0.0151(13) -0.0012(11) 0.0021(10) -0.0043(11)
C7 0.031(2) 0.027(2) 0.026(2) -0.0093(13) 0.0096(14) -0.0188(14)
C8 0.032(2) 0.028(2) 0.025(2) -0.0146(14) 0.0092(14) -0.0153(14)
C9 0.028(2) 0.020(2) 0.025(2) -0.0025(12) 0.0088(13) -0.0091(13)
C10 0.026(2) 0.0172(14) 0.023(2) -0.0062(12) 0.0071(13) -0.0050(12)

loop_
_atom_site_label
_atom_site_type_symbol
_atom_site_fract_x
_atom_site_fract_y
_atom_site_fract_z
_atom_site_U_iso_or_equiv
_atom_site_thermal_displace_type
_atom_site_occupancy
_atom_site_calc_flag
_atom_site_refinement_flags
_atom_site_disorder_group
Co1 Co 0.34427(5) -0.16122(4) -0.05821(4) 0.01258(11) Uani 1 d . .
V1 V 0.26850(6) 0.27282(5) -0.03010(5) 0.01388(12) Uani 1 d . .
V2 V -0.12774(6) 0.41028(5) 0.19726(4) 0.01280(12) Uani 1 d . .
N1 N 0.1672(3) -0.1643(3) 0.1341(2) 0.0165(5) Uani 1 d . .
N2 N -0.4785(3) -0.1549(3) 0.7483(2) 0.0179(5) Uani 1 d . .
O1 O 0.2815(3) 0.0784(2) -0.0478(2) 0.0227(5) Uani 1 d . .
O2 O 0.1038(3) 0.3554(3) 0.1147(2) 0.0221(4) Uani 1 d . .
O3 O 0.4587(3) 0.2928(3) -0.0120(2) 0.0229(5) Uani 1 d . .
O4 O 0.2195(3) 0.3774(2) -0.1770(2) 0.0203(4) Uani 1 d . .
O5 O -0.1530(3) 0.3712(3) 0.3572(2) 0.0246(5) Uani 1 d . .
O6 O -0.2299(3) 0.3029(3) 0.1293(2) 0.0222(4) Uani 1 d . .
C1 C 0.0374(4) -0.0332(4) 0.1804(3) 0.0208(6) Uani 1 d . .
H1 H 0.0318(49) 0.0579(48) 0.1314(39) 0.031 Uiso 1 d . .
C2 C -0.0875(4) -0.0288(4) 0.3000(3) 0.0223(6) Uani 1 d . .
H2 H -0.1805(53) 0.0678(49) 0.3273(38) 0.033 Uiso 1 d . .
C3 C -0.0831(4) -0.1665(4) 0.3786(3) 0.0172(6) Uani 1 d . .
C4 C 0.0509(4) -0.3039(4) 0.3318(3) 0.0209(6) Uani 1 d . .
H4 H 0.0640(49) -0.4031(48) 0.3853(38) 0.031 Uiso 1 d . .
C5 C 0.1730(4) -0.2980(4) 0.2101(3) 0.0202(6) Uani 1 d . .
H5 H 0.2643(50) -0.3920(47) 0.1697(37) 0.030 Uiso 1 d . .
C6 C -0.2182(4) -0.1645(4) 0.5066(3) 0.0178(6) Uani 1 d . .
C7 C -0.2850(5) -0.0274(4) 0.5899(3) 0.0286(7) Uani 1 d . .
H7 H -0.2375(56) 0.0673(52) 0.5653(42) 0.043 Uiso 1 d . .
C8 C -0.4117(5) -0.0278(4) 0.7073(3) 0.0292(7) Uani 1 d . .
H8 H -0.4505(56) 0.0587(54) 0.7636(43) 0.044 Uiso 1 d . .
C9 C -0.4157(4) -0.2867(4) 0.6669(3) 0.0261(7) Uani 1 d . .
H9 H -0.4611(54) -0.3690(52) 0.6914(41) 0.039 Uiso 1 d . .
C10 C -0.2882(4) -0.2962(4) 0.5474(3) 0.0243(7) Uani 1 d . .
H10 H -0.2415(53) -0.3859(51) 0.4980(40) 0.037 Uiso 1 d . .

loop_
_atom_type_symbol
_atom_type_description
_atom_type_scat_dispersion_real
_atom_type_scat_dispersion_imag
_atom_type_scat_source
C C 0.0033 0.0016 'International Tables Vol C Tables 4.2.6.8 and 6.1.1.4'
H H 0.0000 0.0000 'International Tables Vol C Tables 4.2.6.8 and 6.1.1.4'
N N 0.0061 0.0033 'International Tables Vol C Tables 4.2.6.8 and 6.1.1.4'
O O 0.0106 0.0060 'International Tables Vol C Tables 4.2.6.8 and 6.1.1.4'
V V 0.3005 0.5294 'International Tables Vol C Tables 4.2.6.8 and 6.1.1.4'
Co Co 0.3494 0.9721 'International Tables Vol C Tables 4.2.6.8 and 6.1.1.4'

loop_
_geom_angle_atom_site_label_1
_geom_angle_atom_site_label_2
_geom_angle_atom_site_label_3
_geom_angle
_geom_angle_site_symmetry_1
_geom_angle_site_symmetry_3
_geom_angle_publ_flag
O6 Co1 O3 109.92(9) 2 2_655 ?
O6 Co1 O1 128.75(9) 2 . ?
O3 Co1 O1 121.31(10) 2_655 . ?
O6 Co1 N1 88.41(9) 2 . ?
O3 Co1 N1 91.13(9) 2_655 . ?
O1 Co1 N1 89.30(9) . . ?
O6 Co1 N2 92.01(9) 2 1_654 ?
O3 Co1 N2 89.27(9) 2_655 1_654 ?
O1 Co1 N2 89.99(10) . 1_654 ?
N1 Co1 N2 179.29(9) . 1_654 ?
O3 V1 O1 109.07(12) . . ?
O3 V1 O2 108.89(11) . . ?
O1 V1 O2 110.49(11) . . ?
O3 V1 O4 109.64(11) . . ?
O1 V1 O4 109.30(11) . . ?
O2 V1 O4 109.44(10) . . ?
O5 V2 O6 109.20(12) . . ?
O5 V2 O4 109.15(11) . 2_565 ?
O6 V2 O4 109.72(10) . 2_565 ?
O5 V2 O2 109.06(11) . . ?
O6 V2 O2 109.42(10) . . ?
O4 V2 O2 110.27(10) 2_565 . ?
C1 N1 C5 117.3(2) . . ?
C1 N1 Co1 120.3(2) . . ?
C5 N1 Co1 122.3(2) . . ?
C8 N2 C9 116.6(3) . . ?
C8 N2 Co1 122.7(2) . 1_456 ?
C9 N2 Co1 120.4(2) . 1_456 ?
V1 O1 Co1 168.04(14) . . ?
V1 O2 V2 147.46(13) . . ?
V1 O3 Co1 136.78(13) . 2_655 ?
V1 O4 V2 129.13(12) . 2_565 ?
V2 O6 Co1 175.34(14) . 2 ?
N1 C1 C2 123.7(3) . . ?
C1 C2 C3 119.4(3) . . ?
C2 C3 C4 117.6(3) . . ?
C2 C3 C6 120.1(3) . . ?
C4 C3 C6 122.3(3) . . ?
C5 C4 C3 119.4(3) . . ?
N1 C5 C4 122.6(3) . . ?
C7 C6 C10 117.0(3) . . ?
C7 C6 C3 120.9(3) . . ?
C10 C6 C3 122.1(3) . . ?
C8 C7 C6 119.8(3) . . ?
N2 C8 C7 123.6(3) . . ?
N2 C9 C10 123.3(3) . . ?
C9 C10 C6 119.6(3) . . ?

loop_
_geom_bond_atom_site_label_1
_geom_bond_atom_site_label_2
_geom_bond_distance
_geom_bond_site_symmetry_2
_geom_bond_publ_flag
Co1 O6 1.971(2) 2 ?
Co1 O3 1.979(2) 2_655 ?
Co1 O1 1.989(2) . ?
Co1 N1 2.128(2) . ?
Co1 N2 2.142(2) 1_654 ?
V1 O3 1.660(2) . ?
V1 O1 1.662(2) . ?
V1 O2 1.765(2) . ?
V1 O4 1.779(2) . ?
V2 O5 1.616(2) . ?
V2 O6 1.665(2) . ?
V2 O4 1.805(2) 2_565 ?
V2 O2 1.816(2) . ?
N1 C1 1.343(4) . ?
N1 C5 1.348(4) . ?
N2 C8 1.346(4) . ?
N2 C9 1.347(4) . ?
N2 Co1 2.142(2) 1_456 ?
O3 Co1 1.979(2) 2_655 ?
O4 V2 1.805(2) 2_565 ?
O6 Co1 1.971(2) 2 ?
C1 C2 1.375(4) . ?
C2 C3 1.390(4) . ?
C3 C4 1.396(4) . ?
C3 C6 1.481(4) . ?
C4 C5 1.391(4) . ?
C6 C7 1.395(4) . ?
C6 C10 1.395(4) . ?
C7 C8 1.373(4) . ?
C9 C10 1.381(4) . ?
